data_2003053
loop_
_publ_author_name
'Yoshihisa Miwa'
'Takashi Mizuno'
'Kazunori Tsuchida'
'Tooru Taga'
'Yutaka Iwata'

_publ_section_title
;
Experimental Charge Density and Electrostatic Potential in Nicotinamide
;
_journal_name_full 'Acta Crystallographica, Section B'
_journal_page_first 78
_journal_page_last 84
_journal_volume 55
_journal_year 1999
_chemical_formula_sum 'C6 H6 N2 O'
_chemical_formula_weight 122.13
_chemical_name_common nicotinamide
_symmetry_cell_setting monoclinic
_symmetry_space_group_name_H-M 'P 1 21/c 1'
_cell_angle_alpha 90
_cell_angle_beta 99.03(7)
_cell_angle_gamma 90
_cell_formula_units_Z 4
_cell_length_a 3.975(5)
_cell_length_b 15.632(8)
_cell_length_c 9.422(4)
_cell_measurement_temperature 295
_cell_volume 578.2
_diffrn_ambient_temperature 295
_diffrn_measurement_device four-circle
_diffrn_measurement_method \w/2\q
_diffrn_radiation_monochromator Cu(220)
_diffrn_radiation_probe neutron
_diffrn_radiation_source KUR
_diffrn_radiation_type neutron
_diffrn_radiation_wavelength 1.005(3)
_diffrn_reflns_av_R_equivalents 0.022
_diffrn_reflns_limit_h_max 5
_diffrn_reflns_limit_h_min 0
_diffrn_reflns_limit_k_max 17
_diffrn_reflns_limit_k_min 0
_diffrn_reflns_limit_l_max 10
_diffrn_reflns_limit_l_min -10
_diffrn_reflns_number 1748
_diffrn_reflns_reduction_process ?
_diffrn_reflns_theta_max 45
_diffrn_reflns_theta_min 1
_diffrn_standards_decay_% 1.5
_diffrn_standards_interval_count 200
_diffrn_standards_number 1
_exptl_absorpt_coefficient_mu 0.827
_exptl_absorpt_correction_type none
_exptl_crystal_colour colorless
_exptl_crystal_density_diffrn 1.4028
_exptl_crystal_density_meas 1.398
_exptl_crystal_density_method floatation
_exptl_crystal_description ?
_exptl_crystal_size_max 6.0
_exptl_crystal_size_mid 4.0
_exptl_crystal_size_min 4.0
_refine_ls_extinction_method 'Zachariasen (1967) approximation'
_refine_ls_hydrogen_treatment refall
_refine_ls_matrix_type 'Full-matrix least-squares'
_refine_ls_number_parameters 137
_refine_ls_number_reflns 1026
_refine_ls_R_factor_obs 0.060
_refine_ls_shift/esd_max 0.01
_refine_ls_structure_factor_coef F
_refine_ls_weighting_details w=1/[\s^2^(F)+0.04F^2^]
_refine_ls_weighting_scheme calc
_refine_ls_wR_factor_obs 0.068
_reflns_number_observed 1026
_reflns_number_total 1739
_reflns_observed_criterion F>3\s(F)
_cod_depositor_comments
;
The following automatic conversions were performed:

'_refine_ls_weighting_scheme' value 'w=1/[\s^2^(F)+0.04F^2^]' was
changed to 'calc'. New tag '_refine_ls_weighting_details' was
created. The value of the new tag was set to
'w=1/[\s^2^(F)+0.04F^2^]'.

Automatic conversion script
Id: cif_fix_values 3143 2015-03-26 13:38:13Z robertas 
;
_cod_original_sg_symbol_H-M P21/c
_cod_original_formula_sum 'C6 H6 N2 O1'
_cod_database_code 2003053

loop_
_symmetry_equiv_pos_as_xyz
+X,+Y,+Z
-X,1/2+Y,1/2-Z

loop_
_atom_site_aniso_label
_atom_site_aniso_U_11
_atom_site_aniso_U_22
_atom_site_aniso_U_33
_atom_site_aniso_U_12
_atom_site_aniso_U_13
_atom_site_aniso_U_23
C2 .0499(4) .0371(4) .0288(4) -.0019(3) .0002(3) -.0018(3)
C3 .0400(4) .0340(4) .0257(3) -.0045(3) .0024(3) -.0005(2)
C4 .0574(5) .0409(5) .0381(4) -.0078(4) -.0041(4) -.0058(3)
C5 .0707(6) .0359(5) .0521(5) .0021(4) .0035(4) -.0014(3)
C6 .0632(6) .0369(5) .0421(4) .0049(4) .0059(4) .0025(3)
C7 .0488(4) .0414(4) .0236(4) -.0034(3) .0006(3) .0011(2)
N1 .0539(4) .0441(4) .0321(3) .0033(2) -.0025(2) .0015(2)
N2 .0663(4) .0403(2) .0330(3) .0035(3) -.0001(2) .0021(2)
O1 .0737(7) .0546(6) .0256(4) .0007(5) .0007(4) .0000(4)
H2 .0920(10) .0490(10) .0477(8) .0002(9) -.0088(9) -.0088(7)
H4 .118(2) .0640(10) .0590(10) -.0140(10) -.0160(10) -.0144(9)
H5 .137(2) .0500(10) .086(2) .0020(10) -.011(2) -.0060(10)
H6 .117(2) .0470(10) .0700(10) .0150(10) -.0010(10) .0109(8)
H2A .0860(10) .0550(10) .0417(9) .0060(10) .0080(8) -.0032(7)
H2B .0800(10) .0540(10) .0491(9) .0007(9) -.0037(8) .0079(7)

loop_
_atom_site_label
_atom_site_fract_x
_atom_site_fract_y
_atom_site_fract_z
_atom_site_U_iso_or_equiv
_atom_site_thermal_displace_type
C2 -0.0309(2) 0.33933(5) 0.19415(8) .0392(2) Ueq
C3 0.1567(2) 0.35806(5) 0.32705(7) .0335(2) Ueq
C4 0.1769(3) 0.44289(5) 0.37108(9) .0467(3) Ueq
C5 0.0186(3) 0.50563(6) 0.28040(10) .0535(3) Ueq
C6 -0.1626(3) 0.48076(5) 0.14954(9) .0476(3) Ueq
C7 0.3326(2) 0.29247(5) 0.42746(7) .0385(2) Ueq
N1 -0.1911(2) 0.39919(4) 0.10646(6) .0444(2) Ueq
N2 0.4113(2) 0.21779(4) 0.37183(6) .0474(2) Ueq
O1 0.4022(3) 0.30864(7) 0.55649(9) .0521(3) Ueq
H2 -0.0645(6) 0.27470(10) 0.1560(2) .0653(7) Ueq
H4 0.3135(8) 0.45780(10) 0.4781(2) .0833(9) Ueq
H5 0.0309(9) 0.5724(2) 0.3109(3) .0940(10) Ueq
H6 -0.2889(8) 0.52780(10) 0.0762(3) .0798(9) Ueq
H2A 0.3942(6) 0.20970(10) 0.2656(2) .0614(6) Ueq
H2B 0.5358(6) 0.17330(10) 0.4388(2) .0624(6) Ueq

loop_
_atom_type_symbol
C
H
N
O
